data_4346932
loop_
_publ_author_name
'He, Xingxiang'
'Liu, Ying'
'Lv, Yun'
'Dong, Yayu'
'Hu, Gonghao'
'Zhou, Shuai'
'Xu, Yan'

_publ_section_title
;
 L- and D-[LnZn(IN)3(C2H4O2)]n (Ln = Eu, Sm, and Gd): Chiral
 Enantiomerically 3D 3d-4f Coordination Polymers Constructed by
 Interesting Butterfly-like Building Units and -[Ln-O-Zn]n- Helices.
;
_journal_issue 5
_journal_name_full 'Inorganic chemistry'
_journal_page_first 2048
_journal_page_last 2054
_journal_paper_doi 10.1021/acs.inorgchem.5b02372
_journal_volume 55
_journal_year 2016
_chemical_formula_sum 'C20 H16 Gd N3 O8 Zn'
_chemical_formula_weight 648.98
_space_group_crystal_system hexagonal
_space_group_IT_number 178
_space_group_name_Hall 'P 61 2 (0 0 5)'
_space_group_name_H-M_alt 'P 61 2 2'
_atom_sites_solution_hydrogens geom
_audit_creation_method SHELXL-2014/7
_cell_angle_alpha 90
_cell_angle_beta 90
_cell_angle_gamma 120
_cell_formula_units_Z 6
_cell_length_a 11.3308(8)
_cell_length_b 11.3308(8)
_cell_length_c 27.468(4)
_cell_measurement_reflns_used 3462
_cell_measurement_temperature 296(2)
_cell_measurement_theta_max 25.38
_cell_measurement_theta_min 2.21
_cell_volume 3054.1(5)
_computing_cell_refinement 'SAINT (Bruker, 2005)'
_computing_data_collection 'APEX2 (Bruker, 2005)'
_computing_data_reduction SAINT
_computing_molecular_graphics SHELXTL
_computing_publication_material SHELXTL
_computing_structure_refinement 'SHELXL-2014/7 (Sheldrick, 2014)'
_diffrn_ambient_temperature 296(2)
_diffrn_measured_fraction_theta_full 0.999
_diffrn_measured_fraction_theta_max 0.998
_diffrn_measurement_device_type 'Bruker Apex2 CCD'
_diffrn_measurement_method '\w scans'
_diffrn_radiation_type MoK\a
_diffrn_radiation_wavelength 0.71073
_diffrn_reflns_av_R_equivalents 0.0413
_diffrn_reflns_av_unetI/netI 0.0197
_diffrn_reflns_Laue_measured_fraction_full 0.999
_diffrn_reflns_Laue_measured_fraction_max 0.998
_diffrn_reflns_limit_h_max 13
_diffrn_reflns_limit_h_min -13
_diffrn_reflns_limit_k_max 13
_diffrn_reflns_limit_k_min -12
_diffrn_reflns_limit_l_max 32
_diffrn_reflns_limit_l_min -32
_diffrn_reflns_number 22159
_diffrn_reflns_point_group_measured_fraction_full 0.999
_diffrn_reflns_point_group_measured_fraction_max 0.999
_diffrn_reflns_theta_full 25.242
_diffrn_reflns_theta_max 25.485
_diffrn_reflns_theta_min 2.075
_exptl_absorpt_coefficient_mu 4.470
_exptl_absorpt_correction_T_max 0.6161
_exptl_absorpt_correction_T_min 0.5734
_exptl_absorpt_correction_type multi-scan
_exptl_absorpt_process_details '(SADABS; Sheldrick, 2003)'
_exptl_crystal_colour Colorless
_exptl_crystal_density_diffrn 2.120
_exptl_crystal_description Block
_exptl_crystal_F_000 1890
_exptl_crystal_size_max 0.140
_exptl_crystal_size_mid 0.120
_exptl_crystal_size_min 0.120
_refine_diff_density_max 0.831
_refine_diff_density_min -0.849
_refine_diff_density_rms 0.082
_refine_ls_abs_structure_details
;
 Flack x determined using 668 quotients [(I+)-(I-)]/[(I+)+(I-)]
 (Parsons, Flack and Wagner, Acta Cryst. B69 (2013) 249-259).
;
_refine_ls_abs_structure_Flack 0.004(8)
_refine_ls_extinction_method none
_refine_ls_goodness_of_fit_ref 1.028
_refine_ls_hydrogen_treatment constr
_refine_ls_matrix_type full
_refine_ls_number_parameters 152
_refine_ls_number_reflns 1901
_refine_ls_number_restraints 0
_refine_ls_restrained_S_all 1.028
_refine_ls_R_factor_all 0.0222
_refine_ls_R_factor_gt 0.0207
_refine_ls_shift/su_max 0.005
_refine_ls_shift/su_mean 0.001
_refine_ls_structure_factor_coef Fsqd
_refine_ls_weighting_details 'w=1/[\s^2^(Fo^2^)+(0.0309P)^2^+5.1523P] where P=(Fo^2^+2Fc^2^)/3'
_refine_ls_weighting_scheme calc
_refine_ls_wR_factor_gt 0.0532
_refine_ls_wR_factor_ref 0.0537
_reflns_Friedel_coverage 0.585
_reflns_Friedel_fraction_full 1.000
_reflns_Friedel_fraction_max 1.000
_reflns_number_gt 1824
_reflns_number_total 1901
_reflns_threshold_expression 'I > 2\s(I)'
_cod_data_source_file ic5b02372_si_007.cif
_cod_data_source_block 6
_cod_original_cell_volume 3054.1(6)
_cod_original_sg_symbol_Hall 'P 61 2 (0 0 -1)'
_cod_database_code 4346932
_shelx_shelxl_version_number 2014/7
_shelx_space_group_comment
;
The symmetry employed for this shelxl refinement is uniquely defined
by the following loop, which should always be used as a source of
symmetry information in preference to the above space-group names.
They are only intended as comments.
;
_shelx_estimated_absorpt_t_min 0.573
_shelx_estimated_absorpt_t_max 0.616

loop_
_space_group_symop_operation_xyz
'x, y, z'
'-y, x-y, z+1/3'
'-x+y, -x, z+2/3'
'-x, -y, z+1/2'
'y, -x+y, z+5/6'
'x-y, x, z+1/6'
'y, x, -z+1/3'
'x-y, -y, -z'
'-x, -x+y, -z+2/3'
'-y, -x, -z+5/6'
'-x+y, y, -z+1/2'
'x, x-y, -z+1/6'

loop_
_atom_site_label
_atom_site_type_symbol
_atom_site_fract_x
_atom_site_fract_y
_atom_site_fract_z
_atom_site_U_iso_or_equiv
_atom_site_adp_type
_atom_site_occupancy
_atom_site_site_symmetry_order
_atom_site_calc_flag
_atom_site_refinement_flags_posn
_atom_site_refinement_flags_adp
_atom_site_refinement_flags_occupancy
Gd1 Gd 0.83039(3) 0.0000 0.0000 0.01546(11) Uani 1 2 d S T P
Zn1 Zn 0.54052(10) -0.22974(5) 0.0833 0.0247(2) Uani 1 2 d S T P
O1 O 0.1373(4) -0.7056(4) -0.09557(14) 0.0286(9) Uani 1 1 d . . .
O2 O -0.0202(4) -0.7857(4) -0.03683(14) 0.0293(10) Uani 1 1 d . . .
O3 O 1.0311(5) 0.0552(5) 0.04651(16) 0.0430(13) Uani 1 1 d . . .
O4 O 0.6052(4) -0.1045(4) 0.03116(14) 0.0244(8) Uani 1 1 d . . .
N1 N 0.3931(5) -0.4060(5) 0.04382(16) 0.0292(12) Uani 1 1 d . . .
N2 N 1.5282(10) 0.2641(5) 0.0833 0.064(3) Uani 1 2 d S T P
C1 C 0.4197(7) -0.4141(8) -0.0023(2) 0.049(2) Uani 1 1 d . . .
H1A H 0.5045 -0.3499 -0.0144 0.058 Uiso 1 1 calc R U .
C2 C 0.3278(8) -0.5132(8) -0.0337(2) 0.050(2) Uani 1 1 d . . .
H2A H 0.3530 -0.5160 -0.0657 0.060 Uiso 1 1 calc R U .
C3 C 0.2012(6) -0.6064(6) -0.01792(19) 0.0240(13) Uani 1 1 d . . .
C4 C 0.1707(7) -0.6004(7) 0.0309(2) 0.0303(14) Uani 1 1 d . . .
H4A H 0.0862 -0.6626 0.0438 0.036 Uiso 1 1 calc R U .
C5 C 0.2687(8) -0.5007(6) 0.0590(2) 0.0358(17) Uani 1 1 d . . .
H5A H 0.2477 -0.4980 0.0916 0.043 Uiso 1 1 calc R U .
C6 C 0.0979(6) -0.7089(6) -0.0530(2) 0.0203(12) Uani 1 1 d . . .
C7 C 1.0850(8) 0.0425(4) 0.0833 0.0251(19) Uani 1 2 d S T P
C8 C 1.2412(9) 0.1206(4) 0.0833 0.0283(19) Uani 1 2 d S T P
C9 C 1.3149(7) 0.1849(8) 0.0417(3) 0.0407(18) Uani 1 1 d . . .
H9A H 1.2701 0.1793 0.0127 0.049 Uiso 1 1 calc R U .
C10 C 1.4558(8) 0.2573(9) 0.0438(3) 0.057(2) Uani 1 1 d . . .
H10A H 1.5032 0.3043 0.0161 0.068 Uiso 1 1 calc R U .
C11 C 0.5322(9) -0.0352(10) 0.0224(3) 0.066(3) Uani 1 1 d . . .
H11A H 0.4354 -0.1006 0.0226 0.079 Uiso 1 1 calc R U .
H11B H 0.5506 0.0293 0.0486 0.079 Uiso 1 1 calc R U .

loop_
_atom_site_aniso_label
_atom_site_aniso_U_11
_atom_site_aniso_U_22
_atom_site_aniso_U_33
_atom_site_aniso_U_23
_atom_site_aniso_U_13
_atom_site_aniso_U_12
Gd1 0.01660(15) 0.01430(19) 0.01473(17) -0.00022(15) -0.00011(8) 0.00715(10)
Zn1 0.0252(5) 0.0265(4) 0.0219(5) 0.0025(4) 0.000 0.0126(3)
O1 0.023(2) 0.035(2) 0.020(2) -0.0042(17) -0.0044(16) 0.0087(19)
O2 0.022(2) 0.024(2) 0.025(2) 0.0002(17) -0.0020(17) -0.0012(18)
O3 0.032(3) 0.062(3) 0.033(2) 0.001(2) -0.008(2) 0.022(3)
O4 0.020(2) 0.026(2) 0.027(2) 0.0075(18) 0.0024(17) 0.0116(19)
N1 0.025(3) 0.026(3) 0.024(2) -0.007(2) -0.003(2) 0.004(2)
N2 0.030(5) 0.073(6) 0.074(7) -0.016(6) 0.000 0.015(2)
C1 0.031(4) 0.046(4) 0.034(4) -0.013(4) 0.003(3) -0.007(3)
C2 0.031(4) 0.054(5) 0.026(3) -0.013(3) 0.010(3) -0.008(3)
C3 0.027(3) 0.022(3) 0.017(3) 0.002(2) -0.003(2) 0.007(3)
C4 0.022(3) 0.034(4) 0.024(3) -0.001(3) 0.001(3) 0.006(3)
C5 0.041(4) 0.031(4) 0.022(3) -0.003(3) 0.002(3) 0.008(3)
C6 0.020(3) 0.017(3) 0.023(3) 0.000(2) -0.004(2) 0.008(2)
C7 0.012(4) 0.031(4) 0.027(4) -0.004(3) 0.000 0.006(2)
C8 0.023(4) 0.028(3) 0.032(5) 0.003(3) 0.000 0.011(2)
C9 0.030(4) 0.053(5) 0.034(4) 0.005(3) 0.005(3) 0.018(4)
C10 0.040(5) 0.062(6) 0.056(5) 0.014(4) 0.018(4) 0.016(4)
C11 0.039(4) 0.086(7) 0.093(7) 0.055(6) 0.026(5) 0.047(5)

loop_
_atom_type_symbol
_atom_type_description
_atom_type_scat_dispersion_real
_atom_type_scat_dispersion_imag
_atom_type_scat_source
C C 0.0033 0.0016 'International Tables Vol C Tables 4.2.6.8 and 6.1.1.4'
H H 0.0000 0.0000 'International Tables Vol C Tables 4.2.6.8 and 6.1.1.4'
N N 0.0061 0.0033 'International Tables Vol C Tables 4.2.6.8 and 6.1.1.4'
O O 0.0106 0.0060 'International Tables Vol C Tables 4.2.6.8 and 6.1.1.4'
Zn Zn 0.2839 1.4301 'International Tables Vol C Tables 4.2.6.8 and 6.1.1.4'
Gd Gd -0.1653 3.9035 'International Tables Vol C Tables 4.2.6.8 and 6.1.1.4'

loop_
_geom_angle_atom_site_label_1
_geom_angle_atom_site_label_2
_geom_angle_atom_site_label_3
_geom_angle
_geom_angle_site_symmetry_1
_geom_angle_site_symmetry_3
O4 Gd1 O4 68.5(2) 8 .
O4 Gd1 O2 68.35(15) 8 1_665
O4 Gd1 O2 134.49(15) . 1_665
O4 Gd1 O2 134.49(15) 8 8_545
O4 Gd1 O2 68.35(15) . 8_545
O2 Gd1 O2 156.8(2) 1_665 8_545
O4 Gd1 O3 125.46(15) 8 8
O4 Gd1 O3 140.27(16) . 8
O2 Gd1 O3 79.01(16) 1_665 8
O2 Gd1 O3 82.12(15) 8_545 8
O4 Gd1 O3 140.27(16) 8 .
O4 Gd1 O3 125.46(15) . .
O2 Gd1 O3 82.12(15) 1_665 .
O2 Gd1 O3 79.01(16) 8_545 .
O3 Gd1 O3 70.6(2) 8 .
O4 Gd1 O1 80.56(14) 8 6
O4 Gd1 O1 74.69(15) . 6
O2 Gd1 O1 84.59(14) 1_665 6
O2 Gd1 O1 101.44(13) 8_545 6
O3 Gd1 O1 139.29(16) 8 6
O3 Gd1 O1 70.42(16) . 6
O4 Gd1 O1 74.69(15) 8 10_554
O4 Gd1 O1 80.56(14) . 10_554
O2 Gd1 O1 101.44(13) 1_665 10_554
O2 Gd1 O1 84.59(14) 8_545 10_554
O3 Gd1 O1 70.42(16) 8 10_554
O3 Gd1 O1 139.29(16) . 10_554
O1 Gd1 O1 150.0(2) 6 10_554
O4 Zn1 O4 140.7(3) 12_545 .
O4 Zn1 N1 98.31(18) 12_545 12_545
O4 Zn1 N1 107.93(19) . 12_545
O4 Zn1 N1 107.93(19) 12_545 .
O4 Zn1 N1 98.30(18) . .
N1 Zn1 N1 95.4(3) 12_545 .
C6 O1 Gd1 128.0(4) . 5_554
C6 O2 Gd1 145.4(4) . 1_445
C7 O3 Gd1 150.5(5) . .
C11 O4 Zn1 115.5(4) . .
C11 O4 Gd1 116.3(4) . .
Zn1 O4 Gd1 124.4(2) . .
C1 N1 C5 115.4(5) . .
C1 N1 Zn1 116.9(4) . .
C5 N1 Zn1 127.1(4) . .
C10 N2 C10 115.9(10) . 12_545
N1 C1 C2 123.4(6) . .
N1 C1 H1A 118.3 . .
C2 C1 H1A 118.3 . .
C3 C2 C1 120.4(6) . .
C3 C2 H2A 119.8 . .
C1 C2 H2A 119.8 . .
C2 C3 C4 117.3(6) . .
C2 C3 C6 120.4(5) . .
C4 C3 C6 122.2(5) . .
C5 C4 C3 117.9(6) . .
C5 C4 H4A 121.1 . .
C3 C4 H4A 121.1 . .
N1 C5 C4 125.6(6) . .
N1 C5 H5A 117.2 . .
C4 C5 H5A 117.2 . .
O1 C6 O2 126.3(5) . .
O1 C6 C3 116.5(5) . .
O2 C6 C3 117.1(5) . .
O3 C7 O3 128.9(8) 12_545 .
O3 C7 C8 115.6(4) 12_545 .
O3 C7 C8 115.6(4) . .
C9 C8 C9 117.2(9) . 12_545
C9 C8 C7 121.4(4) . .
C9 C8 C7 121.4(4) 12_545 .
C10 C9 C8 119.3(7) . .
C10 C9 H9A 120.4 . .
C8 C9 H9A 120.4 . .
N2 C10 C9 124.1(8) . .
N2 C10 H10A 118.0 . .
C9 C10 H10A 118.0 . .
C11 C11 O4 112.5(6) 8 .
C11 C11 H11A 109.1 8 .
O4 C11 H11A 109.1 . .
C11 C11 H11B 109.1 8 .
O4 C11 H11B 109.1 . .
H11A C11 H11B 107.8 . .

loop_
_geom_bond_atom_site_label_1
_geom_bond_atom_site_label_2
_geom_bond_distance
_geom_bond_site_symmetry_2
Gd1 O4 2.372(4) 8
Gd1 O4 2.372(4) .
Gd1 O2 2.382(4) 1_665
Gd1 O2 2.382(4) 8_545
Gd1 O3 2.402(4) 8
Gd1 O3 2.402(4) .
Gd1 O1 2.456(4) 6
Gd1 O1 2.456(4) 10_554
Zn1 O4 1.888(4) 12_545
Zn1 O4 1.888(4) .
Zn1 N1 2.149(5) 12_545
Zn1 N1 2.149(5) .
O1 C6 1.247(7) .
O1 Gd1 2.456(4) 5_554
O2 C6 1.257(7) .
O2 Gd1 2.382(4) 1_445
O3 C7 1.227(5) .
O4 C11 1.416(8) .
N1 C1 1.315(8) .
N1 C5 1.342(9) .
N2 C10 1.339(10) .
N2 C10 1.339(10) 12_545
C1 C2 1.386(9) .
C1 H1A 0.9300 .
C2 C3 1.358(9) .
C2 H2A 0.9300 .
C3 C4 1.394(8) .
C3 C6 1.512(8) .
C4 C5 1.362(9) .
C4 H4A 0.9300 .
C5 H5A 0.9300 .
C7 O3 1.227(5) 12_545
C7 C8 1.532(11) .
C8 C9 1.389(8) .
C8 C9 1.389(8) 12_545
C9 C10 1.384(10) .
C9 H9A 0.9300 .
C10 H10A 0.9300 .
C11 C11 1.412(15) 8
C11 H11A 0.9700 .
C11 H11B 0.9700 .
